data_2237174
loop_
_publ_author_name
'Thanigaimani, Kaliyaperumal'
'Khalib, Nuridayanti Che'
'Arshad, Suhana'
'Razak, Ibrahim Abdul'

_publ_section_title
;
 8-Hydroxy-5,7-dimethylquinolin-1-ium chloride dihydrate
;
_journal_coeditor_code IS5226
_journal_issue 1
_journal_name_full 'Acta Crystallographica Section E'
_journal_page_first o44
_journal_paper_doi 10.1107/S1600536812049495
_journal_volume 69
_journal_year 2013
_chemical_formula_iupac 'C11 H12 N O +, Cl -, 2H2 O'
_chemical_formula_moiety 'C11 H12 N O +, Cl -, 2(H2 O)'
_chemical_formula_sum 'C11 H16 Cl N O3'
_chemical_formula_weight 245.70
_chemical_name_systematic
;
8-Hydroxy-5,7-dimethylquinolin-1-ium chloride dihydrate
;
_space_group_IT_number 2
_symmetry_cell_setting triclinic
_symmetry_space_group_name_Hall '-P 1'
_symmetry_space_group_name_H-M 'P -1'
_atom_sites_solution_hydrogens geom
_atom_sites_solution_primary direct
_atom_sites_solution_secondary difmap
_audit_creation_method SHELXL-97
_cell_angle_alpha 103.8200(10)
_cell_angle_beta 95.6290(10)
_cell_angle_gamma 105.5170(10)
_cell_formula_units_Z 2
_cell_length_a 6.7990(5)
_cell_length_b 9.2215(6)
_cell_length_c 10.2123(7)
_cell_measurement_reflns_used 6250
_cell_measurement_temperature 100.0(10)
_cell_measurement_theta_max 30.07
_cell_measurement_theta_min 2.70
_cell_volume 590.04(7)
_computing_cell_refinement 'SAINT (Bruker, 2009)'
_computing_data_collection 'APEX2 (Bruker, 2009)'
_computing_data_reduction 'SAINT (Bruker, 2009)'
_computing_molecular_graphics 'SHELXTL (Sheldrick, 2008)'
_computing_publication_material
;
SHELXTL (Sheldrick, 2008) and PLATON (Spek, 2009)
;
_computing_structure_refinement 'SHELXTL (Sheldrick, 2008)'
_computing_structure_solution 'SHELXTL (Sheldrick, 2008)'
_diffrn_ambient_temperature 100.0(10)
_diffrn_measured_fraction_theta_full 0.987
_diffrn_measured_fraction_theta_max 0.987
_diffrn_measurement_device_type
;
Bruker APEXII DUO CCD area-detector
;
_diffrn_measurement_method '\f and \w scans'
_diffrn_radiation_monochromator graphite
_diffrn_radiation_source 'fine-focus sealed tube'
_diffrn_radiation_type MoK\a
_diffrn_radiation_wavelength 0.71073
_diffrn_reflns_av_R_equivalents 0.0179
_diffrn_reflns_av_sigmaI/netI 0.0201
_diffrn_reflns_limit_h_max 9
_diffrn_reflns_limit_h_min -9
_diffrn_reflns_limit_k_max 12
_diffrn_reflns_limit_k_min -12
_diffrn_reflns_limit_l_max 14
_diffrn_reflns_limit_l_min -14
_diffrn_reflns_number 9368
_diffrn_reflns_theta_full 30.07
_diffrn_reflns_theta_max 30.07
_diffrn_reflns_theta_min 2.09
_diffrn_standards_number 0
_exptl_absorpt_coefficient_mu 0.316
_exptl_absorpt_correction_T_max 0.9577
_exptl_absorpt_correction_T_min 0.8886
_exptl_absorpt_correction_type multi-scan
_exptl_absorpt_process_details '(<i>SADABS</i>; Bruker, 2009)'
_exptl_crystal_colour yellow
_exptl_crystal_density_diffrn 1.383
_exptl_crystal_density_method 'not measured'
_exptl_crystal_description block
_exptl_crystal_F_000 260
_exptl_crystal_size_max 0.38
_exptl_crystal_size_mid 0.20
_exptl_crystal_size_min 0.14
_refine_diff_density_max 0.433
_refine_diff_density_min -0.258
_refine_ls_extinction_method none
_refine_ls_goodness_of_fit_ref 1.079
_refine_ls_hydrogen_treatment mixed
_refine_ls_matrix_type full
_refine_ls_number_parameters 171
_refine_ls_number_reflns 3410
_refine_ls_number_restraints 0
_refine_ls_restrained_S_all 1.079
_refine_ls_R_factor_all 0.0302
_refine_ls_R_factor_gt 0.0282
_refine_ls_shift/su_max 0.001
_refine_ls_shift/su_mean 0.000
_refine_ls_structure_factor_coef Fsqd
_refine_ls_weighting_details 'calc w=1/[\s^2^(Fo^2^)+(0.0580P)^2^+0.1137P] where P=(Fo^2^+2Fc^2^)/3'
_refine_ls_weighting_scheme calc
_refine_ls_wR_factor_gt 0.0903
_refine_ls_wR_factor_ref 0.0922
_reflns_number_gt 3153
_reflns_number_total 3410
_reflns_threshold_expression I>2\s(I)
_cod_data_source_file is5226.cif
_cod_data_source_block I
_cod_database_code 2237174
_cod_database_fobs_code 2237174

loop_
_symmetry_equiv_pos_as_xyz
'x, y, z'
'-x, -y, -z'

loop_
_atom_site_type_symbol
_atom_site_label
_atom_site_fract_x
_atom_site_fract_y
_atom_site_fract_z
_atom_site_U_iso_or_equiv
_atom_site_adp_type
_atom_site_calc_flag
_atom_site_refinement_flags
_atom_site_occupancy
_atom_site_symmetry_multiplicity
Cl Cl1 0.22874(4) 0.70417(3) 0.91682(2) 0.01867(8) Uani d . 1 1
O O1W 0.49841(12) 0.45266(8) 0.25460(7) 0.01707(15) Uani d . 1 1
O O1 0.34288(12) 0.31466(8) 0.43983(7) 0.01753(15) Uani d . 1 1
O O2W 0.22470(13) 0.42047(10) 1.03561(8) 0.02223(16) Uani d . 1 1
N N1 0.35726(12) 0.22535(9) 0.66748(8) 0.01260(15) Uani d . 1 1
C C1 0.36928(14) 0.19382(11) 0.78767(9) 0.01493(17) Uani d . 1 1
H H1A 0.4133 0.2770 0.8699 0.018 Uiso calc R 1 1
C C2 0.31746(15) 0.03900(11) 0.79353(9) 0.01541(17) Uani d . 1 1
H H2A 0.3259 0.0159 0.8793 0.018 Uiso calc R 1 1
C C3 0.25385(14) -0.08005(11) 0.67341(9) 0.01452(17) Uani d . 1 1
H H3A 0.2176 -0.1858 0.6769 0.017 Uiso calc R 1 1
C C4 0.24166(13) -0.04734(10) 0.54510(9) 0.01229(16) Uani d . 1 1
C C5 0.17880(14) -0.16484(10) 0.41697(9) 0.01365(17) Uani d . 1 1
C C6 0.17410(14) -0.11634(10) 0.29989(9) 0.01398(17) Uani d . 1 1
H H6A 0.1328 -0.1942 0.2143 0.017 Uiso calc R 1 1
C C7 0.22731(13) 0.04326(10) 0.29896(9) 0.01296(17) Uani d . 1 1
C C8 0.29038(13) 0.15788(10) 0.42249(9) 0.01246(16) Uani d . 1 1
C C9 0.29632(13) 0.11195(10) 0.54492(9) 0.01168(16) Uani d . 1 1
C C10 0.11810(16) -0.33626(11) 0.41114(10) 0.01908(19) Uani d . 1 1
H H10A 0.0812 -0.3994 0.3153 0.029 Uiso calc R 1 1
H H10B -0.0012 -0.3613 0.4573 0.029 Uiso calc R 1 1
H H10C 0.2348 -0.3595 0.4569 0.029 Uiso calc R 1 1
C C11 0.21195(15) 0.08368(11) 0.16520(9) 0.01676(18) Uani d . 1 1
H H11A 0.1307 0.1572 0.1680 0.025 Uiso calc R 1 1
H H11B 0.1439 -0.0118 0.0908 0.025 Uiso calc R 1 1
H H11C 0.3513 0.1320 0.1494 0.025 Uiso calc R 1 1
H H1N1 0.389(3) 0.318(2) 0.6664(18) 0.037(4) Uiso d . 1 1
H H2W1 0.584(3) 0.411(2) 0.2240(19) 0.040(5) Uiso d . 1 1
H H2W2 0.228(3) 0.497(2) 1.001(2) 0.050(5) Uiso d . 1 1
H H1O1 0.385(3) 0.347(2) 0.3707(19) 0.038(4) Uiso d . 1 1
H H1W2 0.115(3) 0.390(2) 1.0495(18) 0.036(4) Uiso d . 1 1
H H1W1 0.416(3) 0.446(2) 0.1895(19) 0.038(4) Uiso d . 1 1

loop_
_atom_site_aniso_label
_atom_site_aniso_U_11
_atom_site_aniso_U_22
_atom_site_aniso_U_33
_atom_site_aniso_U_12
_atom_site_aniso_U_13
_atom_site_aniso_U_23
Cl1 0.02078(13) 0.01844(12) 0.01979(13) 0.00704(9) 0.00619(9) 0.00844(9)
O1W 0.0219(3) 0.0155(3) 0.0134(3) 0.0053(3) 0.0038(3) 0.0035(2)
O1 0.0275(4) 0.0127(3) 0.0126(3) 0.0050(3) 0.0048(3) 0.0046(2)
O2W 0.0205(4) 0.0251(4) 0.0262(4) 0.0094(3) 0.0057(3) 0.0130(3)
N1 0.0138(3) 0.0131(3) 0.0105(3) 0.0039(3) 0.0020(3) 0.0027(3)
C1 0.0157(4) 0.0183(4) 0.0103(4) 0.0050(3) 0.0021(3) 0.0032(3)
C2 0.0165(4) 0.0192(4) 0.0119(4) 0.0058(3) 0.0029(3) 0.0061(3)
C3 0.0146(4) 0.0160(4) 0.0143(4) 0.0048(3) 0.0033(3) 0.0061(3)
C4 0.0112(4) 0.0142(4) 0.0120(4) 0.0044(3) 0.0021(3) 0.0040(3)
C5 0.0134(4) 0.0131(4) 0.0140(4) 0.0040(3) 0.0025(3) 0.0029(3)
C6 0.0140(4) 0.0147(4) 0.0118(4) 0.0040(3) 0.0019(3) 0.0015(3)
C7 0.0123(4) 0.0158(4) 0.0110(4) 0.0046(3) 0.0022(3) 0.0038(3)
C8 0.0133(4) 0.0134(4) 0.0114(4) 0.0044(3) 0.0028(3) 0.0041(3)
C9 0.0108(3) 0.0142(4) 0.0100(4) 0.0041(3) 0.0022(3) 0.0028(3)
C10 0.0241(5) 0.0128(4) 0.0187(4) 0.0039(3) 0.0031(4) 0.0033(3)
C11 0.0208(4) 0.0188(4) 0.0100(4) 0.0052(3) 0.0015(3) 0.0040(3)

loop_
_atom_type_symbol
_atom_type_description
_atom_type_scat_dispersion_real
_atom_type_scat_dispersion_imag
_atom_type_scat_source
C C 0.0033 0.0016 'International Tables Vol C Tables 4.2.6.8 and 6.1.1.4'
H H 0.0000 0.0000 'International Tables Vol C Tables 4.2.6.8 and 6.1.1.4'
N N 0.0061 0.0033 'International Tables Vol C Tables 4.2.6.8 and 6.1.1.4'
O O 0.0106 0.0060 'International Tables Vol C Tables 4.2.6.8 and 6.1.1.4'
Cl Cl 0.1484 0.1585 'International Tables Vol C Tables 4.2.6.8 and 6.1.1.4'

loop_
_geom_angle_atom_site_label_1
_geom_angle_atom_site_label_2
_geom_angle_atom_site_label_3
_geom_angle
H2W1 O1W H1W1 106.5(17)
C8 O1 H1O1 116.0(11)
H2W2 O2W H1W2 107.8(19)
C1 N1 C9 123.25(8)
C1 N1 H1N1 118.5(12)
C9 N1 H1N1 118.2(12)
N1 C1 C2 120.13(8)
N1 C1 H1A 119.9
C2 C1 H1A 119.9
C3 C2 C1 119.17(8)
C3 C2 H2A 120.4
C1 C2 H2A 120.4
C2 C3 C4 121.00(8)
C2 C3 H3A 119.5
C4 C3 H3A 119.5
C3 C4 C9 117.54(8)
C3 C4 C5 123.88(8)
C9 C4 C5 118.58(8)
C6 C5 C4 117.73(8)
C6 C5 C10 121.45(8)
C4 C5 C10 120.82(8)
C5 C6 C7 123.99(8)
C5 C6 H6A 118.0
C7 C6 H6A 118.0
C8 C7 C6 118.69(8)
C8 C7 C11 121.56(8)
C6 C7 C11 119.75(8)
O1 C8 C7 126.20(8)
O1 C8 C9 115.02(8)
C7 C8 C9 118.75(8)
N1 C9 C8 118.85(8)
N1 C9 C4 118.90(8)
C8 C9 C4 122.25(8)
C5 C10 H10A 109.5
C5 C10 H10B 109.5
H10A C10 H10B 109.5
C5 C10 H10C 109.5
H10A C10 H10C 109.5
H10B C10 H10C 109.5
C7 C11 H11A 109.5
C7 C11 H11B 109.5
H11A C11 H11B 109.5
C7 C11 H11C 109.5
H11A C11 H11C 109.5
H11B C11 H11C 109.5

loop_
_geom_bond_atom_site_label_1
_geom_bond_atom_site_label_2
_geom_bond_distance
O1W H2W1 0.828(19)
O1W H1W1 0.806(19)
O1 C8 1.3558(11)
O1 H1O1 0.873(19)
O2W H2W2 0.86(2)
O2W H1W2 0.76(2)
N1 C1 1.3271(11)
N1 C9 1.3686(11)
N1 H1N1 0.828(19)
C1 C2 1.3935(13)
C1 H1A 0.9500
C2 C3 1.3768(13)
C2 H2A 0.9500
C3 C4 1.4127(12)
C3 H3A 0.9500
C4 C9 1.4160(12)
C4 C5 1.4262(12)
C5 C6 1.3735(12)
C5 C10 1.5079(13)
C6 C7 1.4211(12)
C6 H6A 0.9500
C7 C8 1.3809(12)
C7 C11 1.5006(12)
C8 C9 1.4129(12)
C10 H10A 0.9800
C10 H10B 0.9800
C10 H10C 0.9800
C11 H11A 0.9800
C11 H11B 0.9800
C11 H11C 0.9800

loop_
_geom_hbond_atom_site_label_D
_geom_hbond_atom_site_label_H
_geom_hbond_atom_site_label_A
_geom_hbond_site_symmetry_A
_geom_hbond_distance_DH
_geom_hbond_distance_HA
_geom_hbond_distance_DA
_geom_hbond_angle_DHA
_geom_hbond_publ_flag
C1 H1A O2W . 0.95 2.55 3.2871(13) 134 yes
O2W H2W2 Cl1 . 0.858(19) 2.274(19) 3.1306(10) 177.4(18) yes
O1 H1O1 O1W . 0.874(19) 1.811(19) 2.6718(10) 167.9(18) yes
N1 H1N1 O1W 2_666 0.826(18) 1.977(18) 2.7516(11) 155.9(17) yes
O1W H2W1 Cl1 2_666 0.83(2) 2.27(2) 3.0758(9) 164.0(18) yes
O2W H1W2 Cl1 2_567 0.76(2) 2.36(2) 3.1187(10) 177.7(18) yes
O1W H1W1 O2W 1_554 0.805(19) 1.86(2) 2.6690(11) 177.2(19) yes

loop_
_geom_torsion_atom_site_label_1
_geom_torsion_atom_site_label_2
_geom_torsion_atom_site_label_3
_geom_torsion_atom_site_label_4
_geom_torsion
C9 N1 C1 C2 -0.37(14)
N1 C1 C2 C3 -0.04(14)
C1 C2 C3 C4 0.35(14)
C2 C3 C4 C9 -0.27(13)
C2 C3 C4 C5 179.45(8)
C3 C4 C5 C6 -179.96(8)
C9 C4 C5 C6 -0.25(12)
C3 C4 C5 C10 0.53(13)
C9 C4 C5 C10 -179.75(8)
C4 C5 C6 C7 -0.21(13)
C10 C5 C6 C7 179.30(8)
C5 C6 C7 C8 0.86(14)
C5 C6 C7 C11 -178.51(9)
C6 C7 C8 O1 -178.78(8)
C11 C7 C8 O1 0.57(14)
C6 C7 C8 C9 -1.01(13)
C11 C7 C8 C9 178.35(8)
C1 N1 C9 C8 -179.47(8)
C1 N1 C9 C4 0.44(13)
O1 C8 C9 N1 -1.49(12)
C7 C8 C9 N1 -179.51(8)
O1 C8 C9 C4 178.60(8)
C7 C8 C9 C4 0.59(13)
C3 C4 C9 N1 -0.12(12)
C5 C4 C9 N1 -179.85(8)
C3 C4 C9 C8 179.79(8)
C5 C4 C9 C8 0.06(13)

loop_
_cod_related_entry_id
_cod_related_entry_database
_cod_related_entry_code
1 ChemSpider 30658280
